data_1008452
loop_
_publ_author_name
'Le Fur, Y'
'Aleonard, S'
'Gorius, M F'
'Roux, M T'

_publ_section_title
;
Structure cristalline de K~0.265~Gd~0.735~ F~2.47~
;
_journal_coden_ASTM ZEKRDZ
_journal_name_full
;
Zeitschrift fuer Kristallographie (149,1979-)
;
_journal_page_first 281
_journal_page_last 290
_journal_paper_doi 10.1524/zkri.1988.182.1-4.281
_journal_volume 182
_journal_year 1988
_chemical_formula_structural 'K0.265 Gd0.735 F2.47'
_chemical_formula_sum 'F2.47 Gd0.735 K0.265'
_chemical_name_systematic 'Potassium gadolinium fluoride (0.3/0.7/2.5)'
_space_group_IT_number 71
_symmetry_cell_setting orthorhombic
_symmetry_Int_Tables_number 71
_symmetry_space_group_name_Hall '-I 2 2'
_symmetry_space_group_name_H-M 'I m m m'
_cell_angle_alpha 90
_cell_angle_beta 90
_cell_angle_gamma 90
_cell_formula_units_Z 64
_cell_length_a 11.652(4)
_cell_length_b 8.152(2)
_cell_length_c 32.57(1)
_cell_volume 3093.7
_refine_ls_R_factor_all 0.04
_cod_original_formula_sum 'F2.47 Gd.735 K.265'
_cod_database_code 1008452

loop_
_symmetry_equiv_pos_as_xyz
x,y,z
x,-y,-z
-x,y,-z
-x,-y,z
-x,-y,-z
-x,y,z
x,-y,z
x,y,-z
1/2+x,1/2+y,1/2+z
1/2+x,1/2-y,1/2-z
1/2-x,1/2+y,1/2-z
1/2-x,1/2-y,1/2+z
1/2-x,1/2-y,1/2-z
1/2-x,1/2+y,1/2+z
1/2+x,1/2-y,1/2+z
1/2+x,1/2+y,1/2-z

loop_
_atom_site_label
_atom_site_type_symbol
_atom_site_symmetry_multiplicity
_atom_site_Wyckoff_symbol
_atom_site_fract_x
_atom_site_fract_y
_atom_site_fract_z
_atom_site_occupancy
_atom_site_attached_hydrogens
_atom_site_calc_flag
Gd1 Gd3+ 8 l 0. 0.2561(1) 0.06620(2) 1. 0 d
Gd2 Gd3+ 8 l 0. 0.2565(1) 0.43885(2) 1. 0 d
Gd3 Gd3+ 8 l 0. 0.2579(1) 0.30861(3) 1. 0 d
Gd4 Gd3+ 8 l 0. 0.24452(9) 0.18712(3) 1. 0 d
Gd5 Gd3+ 4 e 0.2525(1) 0. 0. 1. 0 d
Gd6 Gd3+ 8 m 0.2558(1) 0. 0.37173(3) 1. 0 d
Gd7 Gd3+ 8 m 0.2441(2) 0. 0.25519(7) 0.38 0 d
K1 K1+ 8 m 0.2441(2) 0. 0.25519(7) 0.62 0 d
K2 K1+ 8 m 0.2601(5) 0. 0.1240(1) 1. 0 d
K3 K1+ 4 f 0.2415(6) 0.5 0. 1. 0 d
F1 F1- 8 m 0.387(1) 0. 0.1958(4) 1. 0 d
F2 F1- 4 i 0. 0. 0.2758(8) 1. 0 d
F3 F1- 16 o 0.1705(9) 0.174(1) 0.0445(3) 1. 0 d
F4 F1- 8 m 0.1057(9) 0.5 0.1819(3) 1. 0 d
F5 F1- 8 n 0.615(1) 0.224(1) 0. 1. 0 d
F6 F1- 8 m 0.386(1) 0. 0.0566(3) 1. 0 d
F7 F1- 4 i 0.5 0.5 0.0405(6) 1. 0 d
F8 F1- 4 i 0. 0. 0.0919(7) 1. 0 d
F9 F1- 8 m 0.109(1) 0. 0.1869(6) 1. 0 d
F10 F1- 16 o 0.3307(9) 0.327(1) 0.0866(2) 1. 0 d
F11 F1- 16 o 0.3867(9) 0.233(1) 0.3718(2) 1. 0 d
F12 F1- 8 m 0.108(1) 0.5 0.0722(3) 1. 0 d
F13 F1- 16 o 0.113(1) 0.268(1) 0.2431(2) 1. 0 d
F14 F1- 4 g 0. 0.339(3) 0. 1. 0 d
F15 F1- 16 o 0.316(1) 0.329(1) 0.1769(4) 1. 0 d
F16 F1- 8 l 0.5 0.162(2) 0.1268(4) 1. 0 d
F17 F1- 4 i 0. 0. 0.3523(8) 1. 0 d
F18 F1- 2 a 0. 0. 0. 1. 0 d

loop_
_atom_type_symbol
_atom_type_oxidation_number
Gd3+ 3.000
K1+ 1.000
F1- -1.000
